data_4075766
loop_
_publ_author_name
'Song, Li-Cheng'
'Zeng, Guang-Huai'
'Hu, Qing-Mei'
'Ge, Jian-Hua'
'Lou, Shao-Xia'

_publ_section_title
;
 Unexpected Preparation of Butterfly Fe/S Cluster Complexes Containing a
 Quaternary Phosphorus Atom via Reactions of the Anions
 (\m-RS)(\m-S-)Fe2(CO)6and (\m-RS)(\m-S-)[Fe2(CO)6]2(\m4-S) with
 Diphenylchlorophosphine
;
_journal_issue 1
_journal_name_full Organometallics
_journal_page_first 16
_journal_paper_doi 10.1021/om049372x
_journal_volume 24
_journal_year 2005
_chemical_formula_sum 'C42 H32 Cl2 Fe2 O5 P2 S2'
_chemical_formula_weight 925.34
_chemical_name_systematic
; 
 ? 
;
_space_group_IT_number 2
_symmetry_cell_setting triclinic
_symmetry_space_group_name_Hall '-P 1'
_symmetry_space_group_name_H-M 'P -1'
_atom_sites_solution_hydrogens geom
_atom_sites_solution_primary direct
_atom_sites_solution_secondary difmap
_audit_creation_method SHELXL-97
_cell_angle_alpha 84.964(16)
_cell_angle_beta 83.658(16)
_cell_angle_gamma 89.174(17)
_cell_formula_units_Z 2
_cell_length_a 10.074(9)
_cell_length_b 13.125(12)
_cell_length_c 15.977(14)
_cell_measurement_reflns_used 827
_cell_measurement_temperature 293(2)
_cell_measurement_theta_max 22.69
_cell_measurement_theta_min 2.57
_cell_volume 2091(3)
_computing_cell_refinement 'Bruker SMART'
_computing_data_collection 'Bruker SMART'
_computing_data_reduction 'Bruker SAINT'
_computing_molecular_graphics 'Bruker SHELXTL'
_computing_publication_material 'Bruker SHELXTL'
_computing_structure_refinement 'SHELXL-97 (Sheldrick, 1997)'
_computing_structure_solution 'SHELXS-97 (Sheldrick, 1990)'
_diffrn_ambient_temperature 293(2)
_diffrn_measured_fraction_theta_full 0.965
_diffrn_measured_fraction_theta_max 0.965
_diffrn_measurement_device_type 'CCD area detector'
_diffrn_measurement_method 'phi and omega scans'
_diffrn_radiation_monochromator graphite
_diffrn_radiation_source 'fine-focus sealed tube'
_diffrn_radiation_type MoK\a
_diffrn_radiation_wavelength 0.71073
_diffrn_reflns_av_R_equivalents 0.0371
_diffrn_reflns_av_sigmaI/netI 0.1048
_diffrn_reflns_limit_h_max 11
_diffrn_reflns_limit_h_min -12
_diffrn_reflns_limit_k_max 12
_diffrn_reflns_limit_k_min -16
_diffrn_reflns_limit_l_max 19
_diffrn_reflns_limit_l_min -19
_diffrn_reflns_number 11804
_diffrn_reflns_theta_full 26.52
_diffrn_reflns_theta_max 26.52
_diffrn_reflns_theta_min 1.56
_exptl_absorpt_coefficient_mu 1.041
_exptl_absorpt_correction_T_max 1.000000
_exptl_absorpt_correction_T_min 0.839543
_exptl_absorpt_correction_type multi-scan
_exptl_absorpt_process_details SADABS
_exptl_crystal_density_diffrn 1.469
_exptl_crystal_density_method 'not measured'
_exptl_crystal_F_000 944
_exptl_crystal_size_max 0.26
_exptl_crystal_size_mid 0.22
_exptl_crystal_size_min 0.20
_refine_diff_density_max 0.766
_refine_diff_density_min -0.445
_refine_diff_density_rms 0.129
_refine_ls_extinction_coef 0.0073(8)
_refine_ls_extinction_expression Fc^*^=kFc[1+0.001xFc^2^\l^3^/sin(2\q)]^-1/4^
_refine_ls_extinction_method SHELXL
_refine_ls_goodness_of_fit_ref 0.977
_refine_ls_hydrogen_treatment mixed
_refine_ls_matrix_type full
_refine_ls_number_parameters 497
_refine_ls_number_reflns 8382
_refine_ls_number_restraints 0
_refine_ls_restrained_S_all 0.977
_refine_ls_R_factor_all 0.1221
_refine_ls_R_factor_gt 0.0585
_refine_ls_shift/su_max 0.001
_refine_ls_shift/su_mean 0.000
_refine_ls_structure_factor_coef Fsqd
_refine_ls_weighting_details 'calc w=1/[\s^2^(Fo^2^)+(0.0761P)^2^+0.0000P] where P=(Fo^2^+2Fc^2^)/3'
_refine_ls_weighting_scheme calc
_refine_ls_wR_factor_gt 0.1334
_refine_ls_wR_factor_ref 0.1593
_reflns_number_gt 4788
_reflns_number_total 8382
_reflns_threshold_expression >2sigma(I)
_cod_data_source_file om049372xsi20041115_090655.cif
_cod_data_source_block 021218c
_cod_depositor_comments
;
The following automatic conversions were performed:

'_symmetry_cell_setting' value 'Triclinic' changed to 'triclinic'
according to /home/saulius/struct/CIF-dictionaries/cif_core.dic
dictionary named 'cif_core.dic' version 2.4.1 from
2010-06-29.

'_exptl_absorpt_correction_type' value 'MULTI-SCAN'
changed to 'multi-scan' according to
/home/saulius/struct/CIF-dictionaries/cif_core.dic dictionary named
'cif_core.dic' version 2.4.1 from 2010-06-29.

Automatic conversion script
Id: cif_fix_values 1715 2011-07-08 13:25:40Z adriana 
;
_cod_original_cell_volume 2092(3)
_cod_original_sg_symbol_H-M P-1
_cod_database_code 4075766

loop_
_symmetry_equiv_pos_as_xyz
'x, y, z'
'-x, -y, -z'

loop_
_atom_site_label
_atom_site_type_symbol
_atom_site_fract_x
_atom_site_fract_y
_atom_site_fract_z
_atom_site_U_iso_or_equiv
_atom_site_adp_type
_atom_site_occupancy
_atom_site_symmetry_multiplicity
_atom_site_calc_flag
_atom_site_refinement_flags
Fe1 Fe 0.89220(6) 0.71732(5) 0.31166(4) 0.0319(2) Uani 1 1 d .
Fe2 Fe 1.00858(7) 0.89646(5) 0.32191(4) 0.0397(2) Uani 1 1 d .
P1 P 0.81583(12) 0.94728(10) 0.27110(8) 0.0374(3) Uani 1 1 d .
P2 P 0.80991(11) 0.57160(9) 0.26952(8) 0.0331(3) Uani 1 1 d .
S1 S 0.73072(12) 0.81598(10) 0.24477(9) 0.0442(3) Uani 1 1 d .
S2 S 1.03235(11) 0.80002(9) 0.20980(7) 0.0357(3) Uani 1 1 d .
C1 C 0.7911(5) 0.7166(4) 0.4087(3) 0.0390(11) Uani 1 1 d .
O1 O 0.7314(4) 0.7178(3) 0.4733(2) 0.0628(11) Uani 1 1 d .
C2 C 1.0187(5) 0.6523(4) 0.3612(3) 0.0419(12) Uani 1 1 d .
O2 O 1.0985(4) 0.6094(3) 0.3961(2) 0.0599(10) Uani 1 1 d .
C3 C 0.9354(5) 0.9087(4) 0.4274(4) 0.0498(14) Uani 1 1 d .
O3 O 0.8935(4) 0.9144(3) 0.4961(3) 0.0741(12) Uani 1 1 d .
C4 C 1.1585(6) 0.8456(4) 0.3596(4) 0.0587(15) Uani 1 1 d .
O4 O 1.2570(5) 0.8179(4) 0.3819(3) 0.0883(15) Uani 1 1 d .
C5 C 1.0892(5) 1.0153(4) 0.2860(4) 0.0540(14) Uani 1 1 d .
O5 O 1.1453(4) 1.0883(3) 0.2640(3) 0.0920(16) Uani 1 1 d .
C6 C 0.6943(5) 1.0155(4) 0.3395(3) 0.0483(13) Uani 1 1 d .
C7 C 0.5593(6) 0.9937(5) 0.3432(4) 0.0702(18) Uani 1 1 d .
H7 H 0.5304 0.9416 0.3138 0.084 Uiso 1 1 calc R
C8 C 0.4680(9) 1.0508(7) 0.3915(6) 0.119(4) Uani 1 1 d .
H8 H 0.3775 1.0363 0.3942 0.142 Uiso 1 1 calc R
C9 C 0.5077(11) 1.1273(7) 0.4350(6) 0.118(4) Uani 1 1 d .
H9 H 0.4448 1.1645 0.4671 0.141 Uiso 1 1 calc R
C10 C 0.6392(11) 1.1491(6) 0.4315(4) 0.099(3) Uani 1 1 d .
H10 H 0.6664 1.2019 0.4608 0.119 Uiso 1 1 calc R
C11 C 0.7352(7) 1.0925(5) 0.3840(4) 0.0716(18) Uani 1 1 d .
H11 H 0.8256 1.1069 0.3826 0.086 Uiso 1 1 calc R
C12 C 0.8319(5) 1.0342(4) 0.1755(3) 0.0399(12) Uani 1 1 d .
C13 C 0.8511(6) 1.1381(4) 0.1799(4) 0.0575(15) Uani 1 1 d .
H13 H 0.8544 1.1632 0.2323 0.069 Uiso 1 1 calc R
C14 C 0.8654(7) 1.2041(5) 0.1083(4) 0.0721(18) Uani 1 1 d .
H14 H 0.8749 1.2737 0.1127 0.087 Uiso 1 1 calc R
C15 C 0.8656(7) 1.1687(5) 0.0310(4) 0.079(2) Uani 1 1 d .
H15 H 0.8781 1.2133 -0.0177 0.095 Uiso 1 1 calc R
C16 C 0.8473(7) 1.0666(6) 0.0255(4) 0.083(2) Uani 1 1 d .
H16 H 0.8452 1.0422 -0.0272 0.100 Uiso 1 1 calc R
C17 C 0.8316(6) 0.9989(5) 0.0978(3) 0.0636(16) Uani 1 1 d .
H17 H 0.8209 0.9294 0.0931 0.076 Uiso 1 1 calc R
C18 C 1.1998(4) 0.7553(4) 0.1895(3) 0.0392(11) Uani 1 1 d .
C19 C 1.2301(5) 0.6541(4) 0.1886(3) 0.0505(14) Uani 1 1 d .
H19 H 1.1638 0.6056 0.2054 0.061 Uiso 1 1 calc R
C20 C 1.3581(6) 0.6229(5) 0.1630(4) 0.0656(17) Uani 1 1 d .
H20 H 1.3779 0.5535 0.1628 0.079 Uiso 1 1 calc R
C21 C 1.4554(6) 0.6929(7) 0.1380(4) 0.076(2) Uani 1 1 d .
H21 H 1.5413 0.6715 0.1198 0.091 Uiso 1 1 calc R
C22 C 1.4273(6) 0.7944(6) 0.1395(4) 0.0726(19) Uani 1 1 d .
H22 H 1.4943 0.8424 0.1231 0.087 Uiso 1 1 calc R
C23 C 1.2997(5) 0.8263(5) 0.1654(4) 0.0583(15) Uani 1 1 d .
H23 H 1.2807 0.8957 0.1667 0.070 Uiso 1 1 calc R
C24 C 0.6440(5) 0.5325(4) 0.3209(3) 0.0415(12) Uani 1 1 d .
C25 C 0.6070(5) 0.4306(4) 0.3352(4) 0.0583(15) Uani 1 1 d .
H25 H 0.6683 0.3795 0.3213 0.070 Uiso 1 1 calc R
C26 C 0.4785(6) 0.4051(5) 0.3702(4) 0.076(2) Uani 1 1 d .
H26 H 0.4532 0.3368 0.3785 0.091 Uiso 1 1 calc R
C27 C 0.3894(6) 0.4792(5) 0.3926(4) 0.0710(19) Uani 1 1 d .
H27 H 0.3041 0.4613 0.4173 0.085 Uiso 1 1 calc R
C28 C 0.4246(5) 0.5790(4) 0.3789(4) 0.0589(16) Uani 1 1 d .
H28 H 0.3625 0.6295 0.3931 0.071 Uiso 1 1 calc R
C29 C 0.5522(5) 0.6062(4) 0.3441(3) 0.0463(13) Uani 1 1 d .
H29 H 0.5761 0.6748 0.3363 0.056 Uiso 1 1 calc R
C30 C 0.7922(4) 0.5644(4) 0.1576(3) 0.0378(11) Uani 1 1 d .
C31 C 0.7216(6) 0.4867(4) 0.1300(4) 0.0606(16) Uani 1 1 d .
H31 H 0.6805 0.4372 0.1693 0.073 Uiso 1 1 calc R
C32 C 0.7109(7) 0.4813(5) 0.0458(4) 0.0745(19) Uani 1 1 d .
H32 H 0.6642 0.4278 0.0284 0.089 Uiso 1 1 calc R
C33 C 0.7682(7) 0.5536(5) -0.0120(4) 0.075(2) Uani 1 1 d .
H33 H 0.7612 0.5495 -0.0692 0.090 Uiso 1 1 calc R
C34 C 0.8354(7) 0.6317(6) 0.0131(4) 0.085(2) Uani 1 1 d .
H34 H 0.8739 0.6816 -0.0267 0.102 Uiso 1 1 calc R
C35 C 0.8474(5) 0.6376(5) 0.0982(3) 0.0621(17) Uani 1 1 d .
H35 H 0.8934 0.6919 0.1151 0.075 Uiso 1 1 calc R
C36 C 0.9134(5) 0.4597(3) 0.2937(3) 0.0373(11) Uani 1 1 d .
C37 C 0.9140(5) 0.4200(4) 0.3769(3) 0.0560(15) Uani 1 1 d .
H37 H 0.8549 0.4455 0.4190 0.067 Uiso 1 1 calc R
C38 C 1.0009(6) 0.3435(4) 0.3972(4) 0.0661(17) Uani 1 1 d .
H38 H 1.0009 0.3174 0.4532 0.079 Uiso 1 1 calc R
C39 C 1.0867(6) 0.3056(5) 0.3367(4) 0.0674(17) Uani 1 1 d .
H39 H 1.1453 0.2533 0.3513 0.081 Uiso 1 1 calc R
C40 C 1.0885(6) 0.3429(5) 0.2549(4) 0.0647(17) Uani 1 1 d .
H40 H 1.1481 0.3165 0.2134 0.078 Uiso 1 1 calc R
C41 C 1.0015(5) 0.4202(4) 0.2333(3) 0.0456(13) Uani 1 1 d .
H41 H 1.0026 0.4459 0.1771 0.055 Uiso 1 1 calc R
C42 C 0.4923(11) 0.1635(13) 0.1173(11) 0.264(10) Uani 1 1 d .
H42A H 0.5623 0.1829 0.0722 0.317 Uiso 1 1 calc R
H42B H 0.5301 0.1112 0.1544 0.317 Uiso 1 1 calc R
Cl1 Cl 0.4639(3) 0.2641(3) 0.1719(3) 0.2065(17) Uani 1 1 d .
Cl2 Cl 0.3814(5) 0.1103(3) 0.0756(3) 0.240(2) Uani 1 1 d .

loop_
_atom_site_aniso_label
_atom_site_aniso_U_11
_atom_site_aniso_U_22
_atom_site_aniso_U_33
_atom_site_aniso_U_23
_atom_site_aniso_U_13
_atom_site_aniso_U_12
Fe1 0.0298(4) 0.0322(4) 0.0337(4) -0.0048(3) -0.0028(3) 0.0018(3)
Fe2 0.0425(4) 0.0347(4) 0.0442(4) -0.0080(3) -0.0120(3) -0.0009(3)
P1 0.0399(7) 0.0336(7) 0.0384(7) -0.0028(6) -0.0041(6) 0.0047(6)
P2 0.0311(6) 0.0322(7) 0.0360(7) -0.0045(5) -0.0022(5) 0.0021(5)
S1 0.0379(7) 0.0355(7) 0.0605(9) -0.0004(6) -0.0135(6) -0.0006(6)
S2 0.0330(6) 0.0373(7) 0.0373(7) -0.0043(5) -0.0040(5) -0.0028(5)
C1 0.037(3) 0.037(3) 0.043(3) -0.006(2) -0.001(2) 0.001(2)
O1 0.061(2) 0.072(3) 0.052(2) -0.009(2) 0.015(2) -0.001(2)
C2 0.045(3) 0.045(3) 0.035(3) -0.007(2) 0.000(2) -0.004(2)
O2 0.050(2) 0.065(3) 0.066(3) 0.004(2) -0.018(2) 0.011(2)
C3 0.061(4) 0.041(3) 0.051(4) -0.006(3) -0.021(3) -0.002(3)
O3 0.100(3) 0.080(3) 0.044(2) -0.010(2) -0.011(2) -0.012(2)
C4 0.060(4) 0.052(4) 0.070(4) -0.019(3) -0.022(3) -0.002(3)
O4 0.079(3) 0.084(3) 0.116(4) -0.024(3) -0.059(3) 0.017(3)
C5 0.052(3) 0.039(3) 0.073(4) -0.012(3) -0.008(3) 0.003(3)
O5 0.083(3) 0.048(3) 0.142(4) -0.003(3) 0.001(3) -0.025(2)
C6 0.064(4) 0.041(3) 0.036(3) 0.004(2) 0.001(3) 0.014(3)
C7 0.061(4) 0.070(4) 0.071(4) 0.005(3) 0.018(3) 0.017(3)
C8 0.098(6) 0.102(7) 0.131(8) 0.026(6) 0.062(6) 0.051(6)
C9 0.155(9) 0.091(7) 0.085(6) 0.021(5) 0.054(6) 0.068(7)
C10 0.180(9) 0.065(5) 0.048(4) -0.009(3) 0.009(5) 0.051(6)
C11 0.100(5) 0.061(4) 0.052(4) -0.004(3) -0.005(3) 0.020(4)
C12 0.041(3) 0.039(3) 0.038(3) 0.003(2) -0.002(2) 0.005(2)
C13 0.084(4) 0.037(3) 0.050(3) 0.002(3) -0.007(3) -0.006(3)
C14 0.104(5) 0.051(4) 0.058(4) 0.004(3) -0.001(4) -0.009(4)
C15 0.106(6) 0.069(5) 0.057(4) 0.024(4) -0.002(4) -0.017(4)
C16 0.117(6) 0.095(6) 0.035(3) -0.003(4) -0.001(3) -0.002(5)
C17 0.087(5) 0.058(4) 0.046(4) 0.001(3) -0.011(3) 0.007(3)
C18 0.035(3) 0.045(3) 0.037(3) -0.003(2) -0.004(2) 0.000(2)
C19 0.044(3) 0.054(4) 0.053(3) -0.010(3) 0.001(3) 0.004(3)
C20 0.056(4) 0.074(4) 0.069(4) -0.025(3) -0.005(3) 0.018(3)
C21 0.042(4) 0.119(7) 0.068(4) -0.019(4) -0.006(3) 0.019(4)
C22 0.036(3) 0.106(6) 0.072(4) 0.007(4) 0.003(3) -0.013(3)
C23 0.040(3) 0.059(4) 0.073(4) 0.005(3) -0.003(3) -0.009(3)
C24 0.036(3) 0.042(3) 0.045(3) 0.002(2) 0.002(2) -0.006(2)
C25 0.055(3) 0.032(3) 0.083(4) 0.003(3) 0.007(3) -0.001(3)
C26 0.068(4) 0.043(4) 0.108(5) 0.016(4) 0.016(4) -0.016(3)
C27 0.038(3) 0.062(4) 0.104(5) 0.017(4) 0.012(3) -0.009(3)
C28 0.040(3) 0.050(4) 0.083(4) -0.001(3) 0.006(3) 0.008(3)
C29 0.038(3) 0.038(3) 0.062(4) -0.002(3) -0.002(2) -0.005(2)
C30 0.037(3) 0.037(3) 0.039(3) -0.008(2) -0.002(2) 0.004(2)
C31 0.081(4) 0.050(4) 0.053(4) -0.002(3) -0.015(3) -0.019(3)
C32 0.105(5) 0.066(4) 0.060(4) -0.019(3) -0.027(4) -0.018(4)
C33 0.099(5) 0.094(5) 0.036(3) -0.017(4) -0.010(3) -0.019(4)
C34 0.106(5) 0.106(6) 0.040(4) 0.001(4) 0.000(3) -0.049(5)
C35 0.066(4) 0.081(4) 0.042(3) -0.015(3) -0.008(3) -0.028(3)
C36 0.043(3) 0.030(3) 0.039(3) -0.006(2) -0.004(2) 0.002(2)
C37 0.068(4) 0.051(4) 0.049(3) -0.004(3) -0.005(3) 0.016(3)
C38 0.097(5) 0.054(4) 0.051(4) -0.003(3) -0.025(3) 0.019(4)
C39 0.073(4) 0.047(4) 0.087(5) -0.009(3) -0.029(4) 0.027(3)
C40 0.063(4) 0.064(4) 0.067(4) -0.018(3) -0.002(3) 0.026(3)
C41 0.048(3) 0.042(3) 0.046(3) -0.003(2) -0.004(2) 0.004(2)
C42 0.103(9) 0.32(2) 0.41(2) -0.240(19) -0.051(11) 0.010(11)
Cl1 0.153(3) 0.179(3) 0.295(5) -0.099(3) 0.009(3) -0.022(2)
Cl2 0.280(5) 0.236(4) 0.198(4) -0.032(3) 0.028(3) -0.143(4)

loop_
_atom_type_symbol
_atom_type_description
_atom_type_scat_dispersion_real
_atom_type_scat_dispersion_imag
_atom_type_scat_source
C C 0.0033 0.0016 'International Tables Vol C Tables 4.2.6.8 and 6.1.1.4'
H H 0.0000 0.0000 'International Tables Vol C Tables 4.2.6.8 and 6.1.1.4'
O O 0.0106 0.0060 'International Tables Vol C Tables 4.2.6.8 and 6.1.1.4'
P P 0.1023 0.0942 'International Tables Vol C Tables 4.2.6.8 and 6.1.1.4'
S S 0.1246 0.1234 'International Tables Vol C Tables 4.2.6.8 and 6.1.1.4'
Cl Cl 0.1484 0.1585 'International Tables Vol C Tables 4.2.6.8 and 6.1.1.4'
Fe Fe 0.3463 0.8444 'International Tables Vol C Tables 4.2.6.8 and 6.1.1.4'

loop_
_geom_angle_atom_site_label_1
_geom_angle_atom_site_label_2
_geom_angle_atom_site_label_3
_geom_angle
C2 Fe1 C1 90.7(2)
C2 Fe1 S2 94.69(16)
C1 Fe1 S2 149.82(16)
C2 Fe1 P2 93.34(17)
C1 Fe1 P2 96.88(16)
S2 Fe1 P2 112.38(7)
C2 Fe1 S1 175.82(16)
C1 Fe1 S1 90.19(17)
S2 Fe1 S1 82.53(7)
P2 Fe1 S1 90.61(7)
C2 Fe1 Fe2 90.95(17)
C1 Fe1 Fe2 96.05(16)
S2 Fe1 Fe2 54.25(5)
P2 Fe1 Fe2 166.32(5)
S1 Fe1 Fe2 84.89(7)
C3 Fe2 C4 90.9(3)
C3 Fe2 C5 106.6(3)
C4 Fe2 C5 91.1(3)
C3 Fe2 P1 90.70(18)
C4 Fe2 P1 175.11(18)
C5 Fe2 P1 92.86(19)
C3 Fe2 S2 147.22(17)
C4 Fe2 S2 92.07(19)
C5 Fe2 S2 105.96(19)
P1 Fe2 S2 84.06(6)
C3 Fe2 Fe1 93.88(17)
C4 Fe2 Fe1 96.73(19)
C5 Fe2 Fe1 157.97(19)
P1 Fe2 Fe1 78.56(6)
S2 Fe2 Fe1 53.36(5)
C12 P1 C6 101.2(2)
C12 P1 S1 108.22(18)
C6 P1 S1 108.5(2)
C12 P1 Fe2 116.01(16)
C6 P1 Fe2 117.87(19)
S1 P1 Fe2 104.68(8)
C36 P2 C30 102.5(2)
C36 P2 C24 102.8(2)
C30 P2 C24 102.6(2)
C36 P2 Fe1 112.33(17)
C30 P2 Fe1 119.05(16)
C24 P2 Fe1 115.56(17)
P1 S1 Fe1 90.86(8)
C18 S2 Fe1 119.72(17)
C18 S2 Fe2 111.43(17)
Fe1 S2 Fe2 72.38(7)
O1 C1 Fe1 176.4(5)
O2 C2 Fe1 177.7(4)
O3 C3 Fe2 177.0(5)
O4 C4 Fe2 176.3(6)
O5 C5 Fe2 177.0(5)
C11 C6 C7 119.6(6)
C11 C6 P1 120.3(5)
C7 C6 P1 120.0(5)
C6 C7 C8 119.0(8)
C6 C7 H7 120.5
C8 C7 H7 120.5
C9 C8 C7 121.6(9)
C9 C8 H8 119.2
C7 C8 H8 119.2
C10 C9 C8 119.7(8)
C10 C9 H9 120.2
C8 C9 H9 120.2
C9 C10 C11 120.5(9)
C9 C10 H10 119.7
C11 C10 H10 119.7
C6 C11 C10 119.5(7)
C6 C11 H11 120.2
C10 C11 H11 120.2
C17 C12 C13 118.3(5)
C17 C12 P1 121.1(4)
C13 C12 P1 120.5(4)
C14 C13 C12 121.0(6)
C14 C13 H13 119.5
C12 C13 H13 119.5
C15 C14 C13 120.5(6)
C15 C14 H14 119.7
C13 C14 H14 119.7
C14 C15 C16 119.2(6)
C14 C15 H15 120.4
C16 C15 H15 120.4
C15 C16 C17 120.9(6)
C15 C16 H16 119.6
C17 C16 H16 119.6
C12 C17 C16 120.0(6)
C12 C17 H17 120.0
C16 C17 H17 120.0
C19 C18 C23 119.0(5)
C19 C18 S2 122.1(4)
C23 C18 S2 118.5(4)
C18 C19 C20 120.5(5)
C18 C19 H19 119.8
C20 C19 H19 119.8
C21 C20 C19 120.3(6)
C21 C20 H20 119.9
C19 C20 H20 119.9
C20 C21 C22 120.0(6)
C20 C21 H21 120.0
C22 C21 H21 120.0
C21 C22 C23 120.0(6)
C21 C22 H22 120.0
C23 C22 H22 120.0
C22 C23 C18 120.1(6)
C22 C23 H23 119.9
C18 C23 H23 119.9
C29 C24 C25 118.7(4)
C29 C24 P2 119.4(4)
C25 C24 P2 122.0(4)
C26 C25 C24 119.9(5)
C26 C25 H25 120.1
C24 C25 H25 120.1
C27 C26 C25 120.4(5)
C27 C26 H26 119.8
C25 C26 H26 119.8
C28 C27 C26 120.2(5)
C28 C27 H27 119.9
C26 C27 H27 119.9
C27 C28 C29 120.4(5)
C27 C28 H28 119.8
C29 C28 H28 119.8
C24 C29 C28 120.5(5)
C24 C29 H29 119.8
C28 C29 H29 119.8
C35 C30 C31 117.8(5)
C35 C30 P2 120.5(4)
C31 C30 P2 121.7(4)
C32 C31 C30 121.1(5)
C32 C31 H31 119.5
C30 C31 H31 119.5
C33 C32 C31 120.2(6)
C33 C32 H32 119.9
C31 C32 H32 119.9
C34 C33 C32 120.1(6)
C34 C33 H33 120.0
C32 C33 H33 120.0
C33 C34 C35 120.3(6)
C33 C34 H34 119.9
C35 C34 H34 119.9
C30 C35 C34 120.5(5)
C30 C35 H35 119.7
C34 C35 H35 119.7
C41 C36 C37 118.3(5)
C41 C36 P2 121.9(4)
C37 C36 P2 119.4(4)
C38 C37 C36 120.3(5)
C38 C37 H37 119.9
C36 C37 H37 119.9
C39 C38 C37 120.4(5)
C39 C38 H38 119.8
C37 C38 H38 119.8
C38 C39 C40 120.7(5)
C38 C39 H39 119.7
C40 C39 H39 119.7
C39 C40 C41 119.6(5)
C39 C40 H40 120.2
C41 C40 H40 120.2
C36 C41 C40 120.7(5)
C36 C41 H41 119.6
C40 C41 H41 119.6
Cl2 C42 Cl1 123.3(8)
Cl2 C42 H42A 106.5
Cl1 C42 H42A 106.5
Cl2 C42 H42B 106.5
Cl1 C42 H42B 106.5
H42A C42 H42B 106.5

loop_
_geom_bond_atom_site_label_1
_geom_bond_atom_site_label_2
_geom_bond_distance
Fe1 C2 1.746(6)
Fe1 C1 1.758(5)
Fe1 S2 2.2464(18)
Fe1 P2 2.279(2)
Fe1 S1 2.3551(19)
Fe1 Fe2 2.668(2)
Fe2 C3 1.782(6)
Fe2 C4 1.786(6)
Fe2 C5 1.788(6)
Fe2 P1 2.256(2)
Fe2 S2 2.272(2)
P1 C12 1.818(5)
P1 C6 1.827(5)
P1 S1 2.033(2)
P2 C36 1.827(5)
P2 C30 1.828(5)
P2 C24 1.838(5)
S2 C18 1.783(5)
C1 O1 1.137(5)
C2 O2 1.143(6)
C3 O3 1.141(6)
C4 O4 1.135(6)
C5 O5 1.129(6)
C6 C11 1.379(8)
C6 C7 1.387(8)
C7 C8 1.388(9)
C7 H7 0.9300
C8 C9 1.359(13)
C8 H8 0.9300
C9 C10 1.354(12)
C9 H9 0.9300
C10 C11 1.407(9)
C10 H10 0.9300
C11 H11 0.9300
C12 C17 1.364(7)
C12 C13 1.388(7)
C13 C14 1.368(8)
C13 H13 0.9300
C14 C15 1.357(9)
C14 H14 0.9300
C15 C16 1.366(9)
C15 H15 0.9300
C16 C17 1.390(8)
C16 H16 0.9300
C17 H17 0.9300
C18 C19 1.360(7)
C18 C23 1.381(7)
C19 C20 1.377(7)
C19 H19 0.9300
C20 C21 1.356(9)
C20 H20 0.9300
C21 C22 1.361(9)
C21 H21 0.9300
C22 C23 1.377(8)
C22 H22 0.9300
C23 H23 0.9300
C24 C29 1.375(7)
C24 C25 1.387(7)
C25 C26 1.386(7)
C25 H25 0.9300
C26 C27 1.358(8)
C26 H26 0.9300
C27 C28 1.355(8)
C27 H27 0.9300
C28 C29 1.382(6)
C28 H28 0.9300
C29 H29 0.9300
C30 C35 1.368(7)
C30 C31 1.382(7)
C31 C32 1.369(7)
C31 H31 0.9300
C32 C33 1.354(8)
C32 H32 0.9300
C33 C34 1.350(8)
C33 H33 0.9300
C34 C35 1.387(7)
C34 H34 0.9300
C35 H35 0.9300
C36 C41 1.369(6)
C36 C37 1.384(7)
C37 C38 1.363(7)
C37 H37 0.9300
C38 C39 1.349(8)
C38 H38 0.9300
C39 C40 1.353(8)
C39 H39 0.9300
C40 C41 1.377(7)
C40 H40 0.9300
C41 H41 0.9300
C42 Cl2 1.565(11)
C42 Cl1 1.650(12)
C42 H42A 0.9700
C42 H42B 0.9700

loop_
_geom_torsion_atom_site_label_1
_geom_torsion_atom_site_label_2
_geom_torsion_atom_site_label_3
_geom_torsion_atom_site_label_4
_geom_torsion
C2 Fe1 Fe2 C3 -83.9(2)
C1 Fe1 Fe2 C3 6.9(2)
S2 Fe1 Fe2 C3 -178.98(17)
P2 Fe1 Fe2 C3 167.8(2)
S1 Fe1 Fe2 C3 96.55(18)
C2 Fe1 Fe2 C4 7.5(2)
C1 Fe1 Fe2 C4 98.3(3)
S2 Fe1 Fe2 C4 -87.6(2)
P2 Fe1 Fe2 C4 -100.8(3)
S1 Fe1 Fe2 C4 -172.0(2)
C2 Fe1 Fe2 C5 117.5(5)
C1 Fe1 Fe2 C5 -151.7(5)
S2 Fe1 Fe2 C5 22.4(5)
P2 Fe1 Fe2 C5 9.2(5)
S1 Fe1 Fe2 C5 -62.0(5)
C2 Fe1 Fe2 P1 -173.81(16)
C1 Fe1 Fe2 P1 -83.03(17)
S2 Fe1 Fe2 P1 91.09(7)
P2 Fe1 Fe2 P1 77.84(19)
S1 Fe1 Fe2 P1 6.62(5)
C2 Fe1 Fe2 S2 95.10(17)
C1 Fe1 Fe2 S2 -174.12(16)
P2 Fe1 Fe2 S2 -13.24(18)
S1 Fe1 Fe2 S2 -84.46(7)
C3 Fe2 P1 C12 139.1(3)
C4 Fe2 P1 C12 -111(2)
C5 Fe2 P1 C12 32.4(3)
S2 Fe2 P1 C12 -73.3(2)
Fe1 Fe2 P1 C12 -127.1(2)
C3 Fe2 P1 C6 18.9(3)
C4 Fe2 P1 C6 128(2)
C5 Fe2 P1 C6 -87.8(3)
S2 Fe2 P1 C6 166.5(2)
Fe1 Fe2 P1 C6 112.7(2)
C3 Fe2 P1 S1 -101.72(18)
C4 Fe2 P1 S1 8(2)
C5 Fe2 P1 S1 151.62(19)
S2 Fe2 P1 S1 45.86(7)
Fe1 Fe2 P1 S1 -7.91(6)
C2 Fe1 P2 C36 -5.6(2)
C1 Fe1 P2 C36 -96.7(2)
S2 Fe1 P2 C36 90.85(18)
S1 Fe1 P2 C36 173.02(17)
Fe2 Fe1 P2 C36 102.4(2)
C2 Fe1 P2 C30 -125.3(2)
C1 Fe1 P2 C30 143.6(2)
S2 Fe1 P2 C30 -28.85(18)
S1 Fe1 P2 C30 53.32(18)
Fe2 Fe1 P2 C30 -17.3(3)
C2 Fe1 P2 C24 111.9(2)
C1 Fe1 P2 C24 20.8(2)
S2 Fe1 P2 C24 -151.64(18)
S1 Fe1 P2 C24 -69.47(19)
Fe2 Fe1 P2 C24 -140.0(2)
C12 P1 S1 Fe1 133.09(17)
C6 P1 S1 Fe1 -117.87(18)
Fe2 P1 S1 Fe1 8.79(6)
C2 Fe1 S1 P1 -13(2)
C1 Fe1 S1 P1 88.85(17)
S2 Fe1 S1 P1 -61.77(7)
P2 Fe1 S1 P1 -174.27(6)
Fe2 Fe1 S1 P1 -7.21(5)
C2 Fe1 S2 C18 17.3(3)
C1 Fe1 S2 C18 116.8(4)
P2 Fe1 S2 C18 -78.3(2)
S1 Fe1 S2 C18 -165.9(2)
Fe2 Fe1 S2 C18 105.1(2)
C2 Fe1 S2 Fe2 -87.79(17)
C1 Fe1 S2 Fe2 11.7(3)
P2 Fe1 S2 Fe2 176.64(5)
S1 Fe1 S2 Fe2 89.07(6)
C3 Fe2 S2 C18 -113.9(4)
C4 Fe2 S2 C18 -18.9(3)
C5 Fe2 S2 C18 72.8(3)
P1 Fe2 S2 C18 164.12(18)
Fe1 Fe2 S2 C18 -115.73(18)
C3 Fe2 S2 Fe1 1.9(3)
C4 Fe2 S2 Fe1 96.8(2)
C5 Fe2 S2 Fe1 -171.43(18)
P1 Fe2 S2 Fe1 -80.15(7)
C2 Fe1 C1 O1 48(7)
S2 Fe1 C1 O1 -53(7)
P2 Fe1 C1 O1 141(7)
S1 Fe1 C1 O1 -128(7)
Fe2 Fe1 C1 O1 -44(7)
C1 Fe1 C2 O2 8(12)
S2 Fe1 C2 O2 158(12)
P2 Fe1 C2 O2 -89(12)
S1 Fe1 C2 O2 110(11)
Fe2 Fe1 C2 O2 104(12)
C4 Fe2 C3 O3 -5(9)
C5 Fe2 C3 O3 -96(9)
P1 Fe2 C3 O3 170(9)
S2 Fe2 C3 O3 90(9)
Fe1 Fe2 C3 O3 92(9)
C3 Fe2 C4 O4 -110(9)
C5 Fe2 C4 O4 -4(9)
P1 Fe2 C4 O4 140(7)
S2 Fe2 C4 O4 102(9)
Fe1 Fe2 C4 O4 156(9)
C3 Fe2 C5 O5 100(11)
C4 Fe2 C5 O5 9(11)
P1 Fe2 C5 O5 -168(11)
S2 Fe2 C5 O5 -84(11)
Fe1 Fe2 C5 O5 -102(11)
C12 P1 C6 C11 -82.7(5)
S1 P1 C6 C11 163.5(4)
Fe2 P1 C6 C11 44.9(5)
C12 P1 C6 C7 93.8(5)
S1 P1 C6 C7 -20.0(5)
Fe2 P1 C6 C7 -138.6(4)
C11 C6 C7 C8 0.4(9)
P1 C6 C7 C8 -176.1(5)
C6 C7 C8 C9 0.0(12)
C7 C8 C9 C10 0.1(14)
C8 C9 C10 C11 -0.7(13)
C7 C6 C11 C10 -1.0(8)
P1 C6 C11 C10 175.5(4)
C9 C10 C11 C6 1.2(10)
C6 P1 C12 C17 -135.2(5)
S1 P1 C12 C17 -21.2(5)
Fe2 P1 C12 C17 96.0(4)
C6 P1 C12 C13 47.9(5)
S1 P1 C12 C13 161.8(4)
Fe2 P1 C12 C13 -80.9(4)
C17 C12 C13 C14 2.0(9)
P1 C12 C13 C14 179.0(5)
C12 C13 C14 C15 -2.3(10)
C13 C14 C15 C16 2.0(11)
C14 C15 C16 C17 -1.5(11)
C13 C12 C17 C16 -1.5(9)
P1 C12 C17 C16 -178.4(5)
C15 C16 C17 C12 1.3(10)
Fe1 S2 C18 C19 41.5(5)
Fe2 S2 C18 C19 122.8(4)
Fe1 S2 C18 C23 -145.4(4)
Fe2 S2 C18 C23 -64.0(4)
C23 C18 C19 C20 -0.8(8)
S2 C18 C19 C20 172.3(4)
C18 C19 C20 C21 -0.3(9)
C19 C20 C21 C22 1.1(10)
C20 C21 C22 C23 -0.8(10)
C21 C22 C23 C18 -0.3(9)
C19 C18 C23 C22 1.1(8)
S2 C18 C23 C22 -172.3(5)
C36 P2 C24 C29 155.7(4)
C30 P2 C24 C29 -98.1(4)
Fe1 P2 C24 C29 33.0(5)
C36 P2 C24 C25 -25.9(5)
C30 P2 C24 C25 80.2(5)
Fe1 P2 C24 C25 -148.7(4)
C29 C24 C25 C26 1.7(8)
P2 C24 C25 C26 -176.7(5)
C24 C25 C26 C27 -1.6(10)
C25 C26 C27 C28 1.6(11)
C26 C27 C28 C29 -1.6(10)
C25 C24 C29 C28 -1.7(8)
P2 C24 C29 C28 176.7(4)
C27 C28 C29 C24 1.6(9)
C36 P2 C30 C35 -113.9(5)
C24 P2 C30 C35 139.7(5)
Fe1 P2 C30 C35 10.7(5)
C36 P2 C30 C31 67.2(5)
C24 P2 C30 C31 -39.2(5)
Fe1 P2 C30 C31 -168.2(4)
C35 C30 C31 C32 2.1(9)
P2 C30 C31 C32 -179.0(5)
C30 C31 C32 C33 -1.1(10)
C31 C32 C33 C34 -0.4(11)
C32 C33 C34 C35 0.7(12)
C31 C30 C35 C34 -1.8(9)
P2 C30 C35 C34 179.3(5)
C33 C34 C35 C30 0.4(11)
C30 P2 C36 C41 27.7(5)
C24 P2 C36 C41 133.9(4)
Fe1 P2 C36 C41 -101.2(4)
C30 P2 C36 C37 -159.4(4)
C24 P2 C36 C37 -53.2(5)
Fe1 P2 C36 C37 71.7(4)
C41 C36 C37 C38 0.1(8)
P2 C36 C37 C38 -173.0(5)
C36 C37 C38 C39 -0.2(9)
C37 C38 C39 C40 0.2(10)
C38 C39 C40 C41 -0.1(10)
C37 C36 C41 C40 0.0(8)
P2 C36 C41 C40 173.0(4)
C39 C40 C41 C36 0.0(9)
